data_2012617
loop_
_publ_author_name
'Piro, Oscar E.'
'Castellano, Eduardo E.'
'Piatti, Roberto C. V.'
'Bolz\'an, Agust\'in E.'
'Arvia, Alejandro J.'

_publ_section_title
;
 Two thiourea-containing gold(I) complexes
;
_journal_issue 4
_journal_name_full 'Acta Crystallographica Section C'
_journal_page_first m252
_journal_page_last m255
_journal_paper_doi 10.1107/S0108270102003062
_journal_volume 58
_journal_year 2002
_chemical_formula_iupac '[Au (C H4 N2 S)2] Cl'
_chemical_formula_moiety 'C2 H8 Au Cl N4 S2'
_chemical_formula_sum 'C2 H8 Au Cl N4 S2'
_chemical_formula_weight 384.66
_chemical_name_systematic
;
Bis(thiourea-\kS)gold(I) chloride
;
_space_group_IT_number 15
_symmetry_cell_setting monoclinic
_symmetry_space_group_name_Hall '-C 2yc'
_symmetry_space_group_name_H-M 'C 1 2/c 1'
_atom_sites_solution_hydrogens geom
_atom_sites_solution_primary direct
_atom_sites_solution_secondary difmap
_audit_creation_method 'WinGX-Routine XCAD4'
_cell_angle_alpha 90
_cell_angle_beta 104.261(10)
_cell_angle_gamma 90
_cell_formula_units_Z 4
_cell_length_a 8.3991(10)
_cell_length_b 15.510(3)
_cell_length_c 7.1584(10)
_cell_measurement_reflns_used 23
_cell_measurement_temperature 293(2)
_cell_measurement_theta_max 20.7
_cell_measurement_theta_min 8.42
_cell_volume 903.8(2)
_computing_cell_refinement 'CAD-4 EXPRESS'
_computing_data_collection 'CAD-4 EXPRESS (Enraf-Nonius, 1994)'
_computing_data_reduction 'XCAD4 (Harms & Wocadlo, 1995)'
_computing_molecular_graphics 'ORTEP (Johnson, 1965)'
_computing_publication_material SHELXL97
_computing_structure_refinement 'SHELXL97 (Sheldrick, 1997)'
_computing_structure_solution 'SHELXS97 (Sheldrick, 1997)'
_diffrn_ambient_temperature 293(2)
_diffrn_measured_fraction_theta_full 0.964
_diffrn_measured_fraction_theta_max 0.964
_diffrn_measurement_device 'Enraf-Nonius CAD-4'
_diffrn_measurement_method \w/2\q
_diffrn_radiation_monochromator graphite
_diffrn_radiation_source 'Enraf-Nonius FR590 with sealed tube'
_diffrn_radiation_type MoK\a
_diffrn_radiation_wavelength 0.71073
_diffrn_reflns_av_R_equivalents 0.026
_diffrn_reflns_av_sigmaI/netI 0.031
_diffrn_reflns_limit_h_max 11
_diffrn_reflns_limit_h_min -11
_diffrn_reflns_limit_k_max 21
_diffrn_reflns_limit_k_min 0
_diffrn_reflns_limit_l_max 10
_diffrn_reflns_limit_l_min 0
_diffrn_reflns_number 1456
_diffrn_reflns_theta_full 29.97
_diffrn_reflns_theta_max 29.97
_diffrn_reflns_theta_min 2.63
_diffrn_standards_decay_% 2
_diffrn_standards_interval_time 30
_diffrn_standards_number 2
_exptl_absorpt_coefficient_mu 16.972
_exptl_absorpt_correction_T_max 0.999
_exptl_absorpt_correction_T_min 0.703
_exptl_absorpt_correction_type '\y scan'
_exptl_absorpt_process_details '(North et al., 1968)'
_exptl_crystal_colour colourless
_exptl_crystal_density_diffrn 2.827
_exptl_crystal_density_meas ?
_exptl_crystal_density_method 'not measured'
_exptl_crystal_description 'cut fragment'
_exptl_crystal_F_000 704
_exptl_crystal_size_max 0.25
_exptl_crystal_size_mid 0.22
_exptl_crystal_size_min 0.20
_refine_diff_density_max 1.19
_refine_diff_density_min -1.28
_refine_ls_extinction_coef 0.0086(6)
_refine_ls_extinction_expression Fc^*^=kFc[1+0.001xFc^2^\l^3^/sin(2\q)]^-1/4^
_refine_ls_extinction_method 'SHELXL97 (Sheldrick, 1997)'
_refine_ls_goodness_of_fit_ref 1.069
_refine_ls_hydrogen_treatment constr
_refine_ls_matrix_type full
_refine_ls_number_parameters 49
_refine_ls_number_reflns 1313
_refine_ls_number_restraints 0
_refine_ls_restrained_S_all 1.069
_refine_ls_R_factor_all 0.064
_refine_ls_R_factor_gt 0.031
_refine_ls_shift/su_max 0.001
_refine_ls_shift/su_mean 0.000
_refine_ls_structure_factor_coef Fsqd
_refine_ls_weighting_details 'calc w = 1/[\s^2^(Fo^2^)+(0.05P)^2^+2.2P] where P=(Fo^2^+2Fc^2^)/3'
_refine_ls_weighting_scheme calc
_refine_ls_wR_factor_gt 0.089
_refine_ls_wR_factor_ref 0.102
_reflns_number_gt 837
_reflns_number_total 1313
_reflns_threshold_expression I>2\s(I)
_cod_data_source_file bm1485.cif
_cod_data_source_block I
_cod_depositor_comments
;
The following automatic conversions were performed:

'_exptl_crystal_density_meas' value 'not measured' was changed to '?'
- the value is perceived as not measured.

Automatic conversion script
Id: cif_fix_values 3008 2015-01-20 13:52:24Z robertas 
;
_cod_original_sg_symbol_H-M 'C 2/c'
_cod_database_code 2012617
_cod_database_fobs_code 2012617

loop_
_symmetry_equiv_pos_as_xyz
'x, y, z'
'-x, y, -z+1/2'
'x+1/2, y+1/2, z'
'-x+1/2, y+1/2, -z+1/2'
'-x, -y, -z'
'x, -y, z-1/2'
'-x+1/2, -y+1/2, -z'
'x+1/2, -y+1/2, z-1/2'

loop_
_atom_site_label
_atom_site_fract_x
_atom_site_fract_y
_atom_site_fract_z
_atom_site_U_iso_or_equiv
_atom_site_adp_type
_atom_site_calc_flag
_atom_site_refinement_flags
_atom_site_occupancy
_atom_site_disorder_assembly
_atom_site_disorder_group
_atom_site_type_symbol
Au 0.0000 0.0000 0.0000 0.0543(2) Uani d S 1 . . Au
Cl 0.0000 0.37248(16) 0.2500 0.0735(9) Uani d S 1 . . Cl
S 0.1061(3) 0.13572(11) 0.0170(3) 0.0638(6) Uani d . 1 . . S
N1 0.3262(7) 0.0707(4) 0.3182(11) 0.0609(16) Uani d . 1 . . N
H1A 0.4006 0.0756 0.4243 0.073 Uiso calc R 1 . . H
H1B 0.3001 0.0206 0.2687 0.073 Uiso calc R 1 . . H
N2 0.2936(8) 0.2144(4) 0.3085(10) 0.0631(17) Uani d . 1 . . N
H2A 0.3682 0.2185 0.4147 0.076 Uiso calc R 1 . . H
H2B 0.2463 0.2601 0.2532 0.076 Uiso calc R 1 . . H
C 0.2527(8) 0.1395(4) 0.2319(10) 0.0448(13) Uani d . 1 . . C

loop_
_atom_site_aniso_label
_atom_site_aniso_U_11
_atom_site_aniso_U_22
_atom_site_aniso_U_33
_atom_site_aniso_U_12
_atom_site_aniso_U_13
_atom_site_aniso_U_23
Au 0.0697(3) 0.0387(2) 0.0549(3) 0.00474(17) 0.01620(18) -0.00512(16)
Cl 0.0636(17) 0.0399(12) 0.100(2) 0.000 -0.0126(15) 0.000
S 0.0960(16) 0.0407(9) 0.0518(9) -0.0002(9) 0.0131(9) 0.0061(8)
N1 0.054(3) 0.047(3) 0.080(5) 0.015(3) 0.013(3) 0.009(3)
N2 0.062(4) 0.040(3) 0.079(4) -0.002(3) 0.002(3) 0.008(3)
C 0.042(3) 0.038(3) 0.059(4) 0.001(2) 0.021(3) 0.007(3)

loop_
_atom_type_symbol
_atom_type_description
_atom_type_scat_dispersion_real
_atom_type_scat_dispersion_imag
_atom_type_scat_source
Au Au -2.0133 8.8022 'International Tables Vol C Tables 4.2.6.8 and 6.1.1.4'
Cl Cl 0.1484 0.1585 'International Tables Vol C Tables 4.2.6.8 and 6.1.1.4'
S S 0.1246 0.1234 'International Tables Vol C Tables 4.2.6.8 and 6.1.1.4'
N N 0.0061 0.0033 'International Tables Vol C Tables 4.2.6.8 and 6.1.1.4'
C C 0.0033 0.0016 'International Tables Vol C Tables 4.2.6.8 and 6.1.1.4'
H H 0.0000 0.0000 'International Tables Vol C Tables 4.2.6.8 and 6.1.1.4'

loop_
_geom_angle_atom_site_label_1
_geom_angle_atom_site_label_2
_geom_angle_atom_site_label_3
_geom_angle_site_symmetry_3
_geom_angle
S Au S 5 180
C S Au . 105.3(2)
C N1 H1A . 120
C N1 H1B . 120
H1A N1 H1B . 120
C N2 H2A . 120
C N2 H2B . 120
H2A N2 H2B . 120
N2 C N1 . 119.1(7)
N2 C S . 117.9(5)
N1 C S . 123.0(6)

loop_
_geom_bond_atom_site_label_1
_geom_bond_atom_site_label_2
_geom_bond_site_symmetry_2
_geom_bond_distance
_geom_bond_publ_flag
Au S . 2.278(2) ?
S C . 1.718(7) ?
N1 C . 1.309(8) ?
N1 H1A . 0.8600 ?
N1 H1B . 0.8600 ?
N2 C . 1.294(8) ?
N2 H2A . 0.8600 ?
N2 H2B . 0.8600 ?

loop_
_geom_hbond_atom_site_label_D
_geom_hbond_atom_site_label_H
_geom_hbond_atom_site_label_A
_geom_hbond_site_symmetry_A
_geom_hbond_distance_DH
_geom_hbond_distance_HA
_geom_hbond_distance_DA
_geom_hbond_angle_DHA
N1 H1A Cl 7_556 0.86 2.41 3.200(7) 152
N1 H1B Cl 3_545 0.86 2.87 3.489(6) 131
N2 H2A Cl 7_556 0.86 2.77 3.480(7) 141
N2 H2A S 8_556 0.86 2.99 3.548(6) 125
N2 H2B Cl . 0.86 2.70 3.429(7) 143
N2 H2B S 7 0.86 3.01 3.536(6) 121

loop_
_geom_torsion_atom_site_label_1
_geom_torsion_atom_site_label_2
_geom_torsion_atom_site_label_3
_geom_torsion_atom_site_label_4
_geom_torsion
N1 C S Au 23.9(6)
N2 C S Au -157.6(5)
